data_7207359
loop_
_publ_author_name
'Yuan, Gang'
'Shao, Kui-Zhan'
'Du, Dong-Ying'
'Wang, Xin-Long'
'Su, Zhong-Min'
'Ma, Jian-Fang'

_publ_section_title
;
 Secondary ligand-directed assembly of metal--organic coordination
 polymers based on a 2-(pyridin-4-yl)-1H-imidazole-4,5-dicarboxylic acid
 ligand: Syntheses, structures and photoluminescent properties
;
_journal_issue 5
_journal_name_full CrystEngComm
_journal_page_first 1865
_journal_paper_doi 10.1039/c1ce06178j
_journal_volume 14
_journal_year 2012
_chemical_formula_moiety 'C11 H7 Eu N3 O7, 2(H2O)'
_chemical_formula_sum 'C11 H11 Eu N3 O9'
_chemical_formula_weight 481.14
_chemical_name_systematic ?
_space_group_IT_number 14
_symmetry_cell_setting monoclinic
_symmetry_space_group_name_Hall '-P 2ybc'
_symmetry_space_group_name_H-M 'P 1 21/c 1'
_atom_sites_solution_hydrogens geom
_atom_sites_solution_primary direct
_atom_sites_solution_secondary difmap
_audit_creation_method SHELXL-97
_cell_angle_alpha 90
_cell_angle_beta 90.854(9)
_cell_angle_gamma 90
_cell_formula_units_Z 4
_cell_length_a 8.301(6)
_cell_length_b 14.878(5)
_cell_length_c 11.575(4)
_cell_measurement_reflns_used 1286
_cell_measurement_temperature 293(2)
_cell_measurement_theta_max 24.85
_cell_measurement_theta_min 3.52
_cell_volume 1429.4(12)
_computing_cell_refinement 'Bruker SMART'
_computing_data_collection 'Bruker SMART'
_computing_data_reduction 'Bruker SMART'
_computing_molecular_graphics 'Bruker SHELXTL'
_computing_publication_material 'Bruker SHELXTL'
_computing_structure_refinement 'SHELXL-97 (Sheldrick, 1997)'
_computing_structure_solution 'SHELXS-97 (Sheldrick, 1990)'
_diffrn_ambient_temperature 293(2)
_diffrn_measured_fraction_theta_full 0.950
_diffrn_measured_fraction_theta_max 0.950
_diffrn_measurement_device_type 'Bruker Smart ApexII CCD'
_diffrn_measurement_method 'phi and omega scans'
_diffrn_radiation_monochromator graphite
_diffrn_radiation_source 'fine-focus sealed tube'
_diffrn_radiation_type MoK\a
_diffrn_radiation_wavelength 0.71069
_diffrn_reflns_av_R_equivalents 0.0436
_diffrn_reflns_av_sigmaI/netI 0.0546
_diffrn_reflns_limit_h_max 9
_diffrn_reflns_limit_h_min -10
_diffrn_reflns_limit_k_max 19
_diffrn_reflns_limit_k_min -12
_diffrn_reflns_limit_l_max 14
_diffrn_reflns_limit_l_min -14
_diffrn_reflns_number 8609
_diffrn_reflns_theta_full 28.29
_diffrn_reflns_theta_max 28.29
_diffrn_reflns_theta_min 2.23
_diffrn_standards_decay_% 0
_exptl_absorpt_coefficient_mu 4.444
_exptl_absorpt_correction_T_max 0.235
_exptl_absorpt_correction_T_min 0.150
_exptl_absorpt_correction_type multi-scan
_exptl_absorpt_process_details '(SADABS; Bruker, 2004)'
_exptl_crystal_colour light-yellow
_exptl_crystal_density_diffrn 2.208
_exptl_crystal_density_method 'not measured'
_exptl_crystal_description block
_exptl_crystal_F_000 908
_exptl_crystal_size_max 0.42
_exptl_crystal_size_mid 0.36
_exptl_crystal_size_min 0.32
_refine_diff_density_max 0.772
_refine_diff_density_min -0.844
_refine_diff_density_rms 0.181
_refine_ls_extinction_method none
_refine_ls_goodness_of_fit_ref 1.011
_refine_ls_hydrogen_treatment mixed
_refine_ls_matrix_type full
_refine_ls_number_parameters 221
_refine_ls_number_reflns 3371
_refine_ls_number_restraints 0
_refine_ls_restrained_S_all 1.011
_refine_ls_R_factor_all 0.0490
_refine_ls_R_factor_gt 0.0311
_refine_ls_shift/su_max 0.004
_refine_ls_shift/su_mean 0.000
_refine_ls_structure_factor_coef Fsqd
_refine_ls_weighting_details 'calc w=1/[\s^2^(Fo^2^)+(0.0352P)^2^+0.0000P] where P=(Fo^2^+2Fc^2^)/3'
_refine_ls_weighting_scheme calc
_refine_ls_wR_factor_gt 0.0675
_refine_ls_wR_factor_ref 0.0734
_reflns_number_gt 2640
_reflns_number_total 3371
_reflns_threshold_expression >2sigma(I)
_cod_data_source_file c1ce06178j.txt
_cod_data_source_block 6
_cod_depositor_comments
;
The following automatic conversions were performed:

'_symmetry_cell_setting' value 'Monoclinic' changed to 'monoclinic'
according to /home/saulius/struct/CIF-dictionaries/cif_core.dic
dictionary named 'cif_core.dic' version 2.4.1 from 2010-06-29.

Automatic conversion script
Id: cif_fix_values 1715 2011-07-08 13:25:40Z adriana 
;
_cod_original_sg_symbol_H-M 'P 21/c'
_cod_database_code 7207359

loop_
_symmetry_equiv_pos_as_xyz
'x, y, z'
'-x, y+1/2, -z+1/2'
'-x, -y, -z'
'x, -y-1/2, z-1/2'

loop_
_atom_site_label
_atom_site_type_symbol
_atom_site_fract_x
_atom_site_fract_y
_atom_site_fract_z
_atom_site_U_iso_or_equiv
_atom_site_adp_type
_atom_site_occupancy
_atom_site_symmetry_multiplicity
_atom_site_calc_flag
_atom_site_refinement_flags
Eu1 Eu 0.78023(3) 1.132097(14) 0.932320(19) 0.01507(8) Uani 1 1 d .
C1 C 0.9642(6) 0.9359(3) 0.8540(4) 0.0215(11) Uani 1 1 d .
C2 C 0.9925(6) 0.8746(3) 0.7542(4) 0.0190(10) Uani 1 1 d .
C3 C 1.0701(6) 0.7942(3) 0.7393(4) 0.0173(10) Uani 1 1 d .
C4 C 1.1784(6) 0.7391(3) 0.8157(4) 0.0173(10) Uani 1 1 d .
C5 C 0.9363(6) 0.8208(3) 0.5814(4) 0.0234(11) Uani 1 1 d .
C6 C 0.8492(6) 0.8119(3) 0.4697(4) 0.0245(11) Uani 1 1 d .
C7 C 0.8533(7) 0.8783(4) 0.3856(5) 0.0333(13) Uani 1 1 d .
H7 H 0.9156 0.9297 0.3964 0.040 Uiso 1 1 calc R
C8 C 0.7639(8) 0.8667(4) 0.2866(5) 0.0383(14) Uani 1 1 d .
H8 H 0.7691 0.9110 0.2301 0.046 Uiso 1 1 calc R
C9 C 0.7552(6) 0.7372(4) 0.4478(5) 0.0313(13) Uani 1 1 d .
H9 H 0.7512 0.6903 0.5008 0.038 Uiso 1 1 calc R
C10 C 0.6678(7) 0.7334(4) 0.3463(5) 0.0383(14) Uani 1 1 d .
H10 H 0.6029 0.6833 0.3334 0.046 Uiso 1 1 calc R
C11 C 0.4733(6) 0.9972(3) 0.9363(4) 0.0245(11) Uani 1 1 d .
H1 H 0.848(8) 0.941(4) 0.639(5) 0.05(2) Uiso 1 1 d .
N1 N 0.9124(5) 0.8910(3) 0.6520(3) 0.0230(9) Uani 1 1 d .
N2 N 1.0338(5) 0.7604(3) 0.6305(3) 0.0196(9) Uani 1 1 d .
N3 N 0.6699(6) 0.7960(4) 0.2662(4) 0.0376(12) Uani 1 1 d .
O1 O 0.8913(5) 1.0076(2) 0.8298(3) 0.0388(11) Uani 1 1 d .
O2 O 1.0039(4) 0.9108(2) 0.9524(3) 0.0260(8) Uani 1 1 d .
O3 O 1.2171(4) 0.7638(2) 0.9135(3) 0.0231(8) Uani 1 1 d .
O4 O 1.2244(4) 0.6667(2) 0.7703(3) 0.0222(8) Uani 1 1 d .
O5 O 0.5511(5) 1.0430(3) 0.8660(3) 0.0368(10) Uani 1 1 d .
O6 O 0.3546(5) 0.9480(2) 0.9123(3) 0.0309(9) Uani 1 1 d .
O1W O 0.5593(4) 1.2353(2) 0.9013(3) 0.0325(9) Uani 1 1 d .
O2W O 0.3058(5) 0.5281(3) 0.9154(3) 0.0401(10) Uani 1 1 d .
O3W O 0.5793(6) 0.4253(3) 0.8537(4) 0.0536(13) Uani 1 1 d .

loop_
_atom_site_aniso_label
_atom_site_aniso_U_11
_atom_site_aniso_U_22
_atom_site_aniso_U_33
_atom_site_aniso_U_23
_atom_site_aniso_U_13
_atom_site_aniso_U_12
Eu1 0.02194(13) 0.01292(12) 0.01028(12) 0.00054(10) -0.00176(8) -0.00196(10)
C1 0.028(3) 0.019(2) 0.017(2) -0.0074(19) -0.007(2) 0.004(2)
C2 0.026(3) 0.015(2) 0.016(2) 0.0010(19) -0.0052(19) 0.001(2)
C3 0.021(3) 0.021(2) 0.010(2) -0.0017(18) -0.0040(18) -0.0020(19)
C4 0.018(2) 0.017(2) 0.016(2) -0.0025(19) 0.0037(19) -0.0043(19)
C5 0.031(3) 0.024(3) 0.015(2) 0.000(2) 0.002(2) 0.006(2)
C6 0.023(3) 0.034(3) 0.016(3) -0.004(2) -0.002(2) 0.008(2)
C7 0.042(3) 0.032(3) 0.026(3) 0.000(2) -0.007(2) 0.004(3)
C8 0.047(4) 0.043(4) 0.024(3) 0.005(3) -0.010(3) 0.004(3)
C9 0.029(3) 0.039(3) 0.025(3) 0.006(2) -0.001(2) 0.002(2)
C10 0.033(3) 0.048(4) 0.034(3) -0.003(3) -0.008(3) -0.005(3)
C11 0.031(3) 0.020(3) 0.023(3) -0.001(2) -0.003(2) -0.004(2)
N1 0.032(3) 0.020(2) 0.016(2) -0.0029(17) -0.0075(18) 0.0073(19)
N2 0.026(2) 0.020(2) 0.013(2) -0.0036(16) -0.0041(17) 0.0068(17)
N3 0.036(3) 0.052(3) 0.025(3) -0.005(2) -0.012(2) 0.004(2)
O1 0.067(3) 0.027(2) 0.022(2) -0.0099(16) -0.0189(19) 0.026(2)
O2 0.037(2) 0.0241(19) 0.0169(18) -0.0057(15) -0.0083(15) 0.0093(16)
O3 0.031(2) 0.0184(18) 0.0198(18) -0.0051(14) -0.0094(15) 0.0067(15)
O4 0.038(2) 0.0173(17) 0.0115(17) -0.0035(13) -0.0020(14) 0.0085(15)
O5 0.050(3) 0.044(2) 0.0158(19) 0.0081(16) -0.0049(17) -0.029(2)
O6 0.038(2) 0.038(2) 0.0167(19) 0.0028(15) -0.0049(16) -0.0208(18)
O1W 0.027(2) 0.042(2) 0.029(2) -0.0117(17) -0.0096(16) 0.0112(17)
O2W 0.055(3) 0.028(2) 0.037(2) 0.0071(17) -0.018(2) -0.0111(19)
O3W 0.073(4) 0.042(3) 0.045(3) 0.006(2) -0.013(2) 0.000(2)

loop_
_atom_type_symbol
_atom_type_description
_atom_type_scat_dispersion_real
_atom_type_scat_dispersion_imag
_atom_type_scat_source
C C 0.0033 0.0016 'International Tables Vol C Tables 4.2.6.8 and 6.1.1.4'
H H 0.0000 0.0000 'International Tables Vol C Tables 4.2.6.8 and 6.1.1.4'
N N 0.0061 0.0033 'International Tables Vol C Tables 4.2.6.8 and 6.1.1.4'
O O 0.0106 0.0060 'International Tables Vol C Tables 4.2.6.8 and 6.1.1.4'
Eu Eu -0.1578 3.6682 'International Tables Vol C Tables 4.2.6.8 and 6.1.1.4'

loop_
_geom_angle_atom_site_label_1
_geom_angle_atom_site_label_2
_geom_angle_atom_site_label_3
_geom_angle
_geom_angle_site_symmetry_1
_geom_angle_site_symmetry_3
O2 Eu1 O3 75.29(12) 3_777 3_777
O2 Eu1 O1 76.77(12) 3_777 .
O3 Eu1 O1 152.00(13) 3_777 .
O2 Eu1 O4 128.67(13) 3_777 2_756
O3 Eu1 O4 126.66(11) 3_777 2_756
O1 Eu1 O4 71.46(12) . 2_756
O2 Eu1 O1W 147.47(12) 3_777 .
O3 Eu1 O1W 72.18(12) 3_777 .
O1 Eu1 O1W 135.74(12) . .
O4 Eu1 O1W 73.58(12) 2_756 .
O2 Eu1 O5 128.92(13) 3_777 .
O3 Eu1 O5 126.43(13) 3_777 .
O1 Eu1 O5 74.15(15) . .
O4 Eu1 O5 78.92(12) 2_756 .
O1W Eu1 O5 73.22(15) . .
O2 Eu1 O6 78.47(13) 3_777 3_677
O3 Eu1 O6 76.27(12) 3_777 3_677
O1 Eu1 O6 99.91(14) . 3_677
O4 Eu1 O6 145.39(12) 2_756 3_677
O1W Eu1 O6 93.68(14) . 3_677
O5 Eu1 O6 66.54(12) . 3_677
O2 Eu1 N2 84.49(13) 3_777 2_756
O3 Eu1 N2 74.20(12) 3_777 2_756
O1 Eu1 N2 101.38(15) . 2_756
O4 Eu1 N2 64.20(12) 2_756 2_756
O1W Eu1 N2 86.78(14) . 2_756
O5 Eu1 N2 141.86(12) . 2_756
O6 Eu1 N2 148.79(12) 3_677 2_756
O2 Eu1 C11 93.94(13) 3_777 3_677
O3 Eu1 C11 91.91(12) 3_777 3_677
O1 Eu1 C11 91.78(14) . 3_677
O4 Eu1 C11 125.71(12) 2_756 3_677
O1W Eu1 C11 87.14(14) . 3_677
O5 Eu1 C11 46.81(12) . 3_677
O6 Eu1 C11 19.73(12) 3_677 3_677
N2 Eu1 C11 165.98(12) 2_756 3_677
O2 Eu1 C11 115.08(13) 3_777 .
O3 Eu1 C11 113.16(13) 3_777 .
O1 Eu1 C11 80.59(15) . .
O4 Eu1 C11 98.36(12) 2_756 .
O1W Eu1 C11 78.50(14) . .
O5 Eu1 C11 19.45(12) . .
O6 Eu1 C11 47.10(12) 3_677 .
N2 Eu1 C11 160.03(13) 2_756 .
C11 Eu1 C11 27.37(17) 3_677 .
O2 C1 O1 125.5(4) . .
O2 C1 C2 119.0(4) . .
O1 C1 C2 115.3(4) . .
C3 C2 N1 105.6(4) . .
C3 C2 C1 135.3(4) . .
N1 C2 C1 118.7(4) . .
C2 C3 N2 109.6(4) . .
C2 C3 C4 133.0(4) . .
N2 C3 C4 117.3(4) . .
O3 C4 O4 124.3(4) . .
O3 C4 C3 121.9(4) . .
O4 C4 C3 113.9(4) . .
N2 C5 N1 111.1(4) . .
N2 C5 C6 126.8(5) . .
N1 C5 C6 121.8(4) . .
C9 C6 C7 117.7(5) . .
C9 C6 C5 120.1(5) . .
C7 C6 C5 122.2(5) . .
C8 C7 C6 118.6(5) . .
C8 C7 H7 120.7 . .
C6 C7 H7 120.7 . .
N3 C8 C7 124.0(5) . .
N3 C8 H8 118.0 . .
C7 C8 H8 118.0 . .
C10 C9 C6 118.8(5) . .
C10 C9 H9 120.6 . .
C6 C9 H9 120.6 . .
N3 C10 C9 124.1(6) . .
N3 C10 H10 117.9 . .
C9 C10 H10 117.9 . .
O5 C11 O6 125.9(5) . .
O5 C11 C11 116.8(6) . 3_677
O6 C11 C11 117.4(5) . 3_677
O5 C11 Eu1 166.9(4) . 3_677
O6 C11 Eu1 41.1(2) . 3_677
C11 C11 Eu1 76.3(4) 3_677 3_677
O5 C11 Eu1 40.5(2) . .
O6 C11 Eu1 166.3(3) . .
C11 C11 Eu1 76.3(4) 3_677 .
Eu1 C11 Eu1 152.63(17) 3_677 .
C5 N1 C2 108.3(4) . .
C5 N1 H1 128(4) . .
C2 N1 H1 124(4) . .
C5 N2 C3 105.4(4) . .
C5 N2 Eu1 138.2(3) . 2_746
C3 N2 Eu1 113.8(3) . 2_746
C10 N3 C8 116.8(5) . .
C1 O1 Eu1 137.3(3) . .
C1 O2 Eu1 143.9(4) . 3_777
C4 O3 Eu1 153.1(3) . 3_777
C4 O4 Eu1 126.1(3) . 2_746
C11 O5 Eu1 120.1(3) . .
C11 O6 Eu1 119.2(3) . 3_677

loop_
_geom_bond_atom_site_label_1
_geom_bond_atom_site_label_2
_geom_bond_distance
_geom_bond_site_symmetry_2
Eu1 O2 2.308(4) 3_777
Eu1 O3 2.362(3) 3_777
Eu1 O1 2.391(3) .
Eu1 O4 2.401(3) 2_756
Eu1 O1W 2.415(4) .
Eu1 O5 2.433(4) .
Eu1 O6 2.443(3) 3_677
Eu1 N2 2.567(4) 2_756
Eu1 C11 3.246(5) 3_677
Eu1 C11 3.245(5) .
C1 O2 1.238(6) .
C1 O1 1.257(6) .
C1 C2 1.492(6) .
C2 C3 1.371(6) .
C2 N1 1.371(6) .
C3 N2 1.385(6) .
C3 C4 1.496(7) .
C4 O3 1.229(5) .
C4 O4 1.261(5) .
C5 N2 1.331(6) .
C5 N1 1.342(6) .
C5 C6 1.478(7) .
C6 C9 1.379(7) .
C6 C7 1.388(7) .
C7 C8 1.366(8) .
C7 H7 0.9300 .
C8 N3 1.328(7) .
C8 H8 0.9300 .
C9 C10 1.373(7) .
C9 H9 0.9300 .
C10 N3 1.315(7) .
C10 H10 0.9300 .
C11 O5 1.249(6) .
C11 O6 1.255(6) .
C11 C11 1.536(10) 3_677
C11 Eu1 3.246(5) 3_677
N1 H1 0.93(6) .
N2 Eu1 2.567(4) 2_746
O2 Eu1 2.308(3) 3_777
O3 Eu1 2.362(3) 3_777
O4 Eu1 2.401(3) 2_746
O6 Eu1 2.443(3) 3_677

loop_
_geom_torsion_atom_site_label_1
_geom_torsion_atom_site_label_2
_geom_torsion_atom_site_label_3
_geom_torsion_atom_site_label_4
_geom_torsion
_geom_torsion_site_symmetry_1
_geom_torsion_site_symmetry_4
O2 C1 C2 C3 -7.7(9) . .
O1 C1 C2 C3 176.6(5) . .
O2 C1 C2 N1 163.0(5) . .
O1 C1 C2 N1 -12.7(7) . .
N1 C2 C3 N2 -1.9(5) . .
C1 C2 C3 N2 169.6(5) . .
N1 C2 C3 C4 179.3(5) . .
C1 C2 C3 C4 -9.2(10) . .
C2 C3 C4 O3 -1.2(8) . .
N2 C3 C4 O3 -180.0(4) . .
C2 C3 C4 O4 178.8(5) . .
N2 C3 C4 O4 0.0(6) . .
N2 C5 C6 C9 51.9(8) . .
N1 C5 C6 C9 -121.7(6) . .
N2 C5 C6 C7 -130.5(6) . .
N1 C5 C6 C7 55.9(7) . .
C9 C6 C7 C8 0.5(8) . .
C5 C6 C7 C8 -177.2(5) . .
C6 C7 C8 N3 1.3(9) . .
C7 C6 C9 C10 -1.8(8) . .
C5 C6 C9 C10 176.0(5) . .
C6 C9 C10 N3 1.5(9) . .
O2 Eu1 C11 O5 -139.3(4) 3_777 .
O3 Eu1 C11 O5 136.7(4) 3_777 .
O1 Eu1 C11 O5 -68.8(4) . .
O4 Eu1 C11 O5 0.7(4) 2_756 .
O1W Eu1 C11 O5 72.0(4) . .
O6 Eu1 C11 O5 178.2(5) 3_677 .
N2 Eu1 C11 O5 28.7(6) 2_756 .
C11 Eu1 C11 O5 178.4(7) 3_677 .
O2 Eu1 C11 O6 -136.3(16) 3_777 .
O3 Eu1 C11 O6 139.7(16) 3_777 .
O1 Eu1 C11 O6 -65.8(16) . .
O4 Eu1 C11 O6 3.7(16) 2_756 .
O1W Eu1 C11 O6 74.9(16) . .
O5 Eu1 C11 O6 2.9(14) . .
O6 Eu1 C11 O6 -178.9(16) 3_677 .
N2 Eu1 C11 O6 31.6(18) 2_756 .
C11 Eu1 C11 O6 -179(2) 3_677 .
O2 Eu1 C11 C11 42.4(4) 3_777 3_677
O3 Eu1 C11 C11 -41.6(4) 3_777 3_677
O1 Eu1 C11 C11 112.9(4) . 3_677
O4 Eu1 C11 C11 -177.6(4) 2_756 3_677
O1W Eu1 C11 C11 -106.4(4) . 3_677
O5 Eu1 C11 C11 -178.4(7) . 3_677
O6 Eu1 C11 C11 -0.2(3) 3_677 3_677
N2 Eu1 C11 C11 -149.7(3) 2_756 3_677
O2 Eu1 C11 Eu1 42.4(4) 3_777 3_677
O3 Eu1 C11 Eu1 -41.6(4) 3_777 3_677
O1 Eu1 C11 Eu1 112.9(4) . 3_677
O4 Eu1 C11 Eu1 -177.6(4) 2_756 3_677
O1W Eu1 C11 Eu1 -106.4(4) . 3_677
O5 Eu1 C11 Eu1 -178.4(7) . 3_677
O6 Eu1 C11 Eu1 -0.2(3) 3_677 3_677
N2 Eu1 C11 Eu1 -149.7(3) 2_756 3_677
C11 Eu1 C11 Eu1 0.0 3_677 3_677
N2 C5 N1 C2 -2.5(6) . .
C6 C5 N1 C2 172.0(5) . .
C3 C2 N1 C5 2.6(6) . .
C1 C2 N1 C5 -170.6(4) . .
N1 C5 N2 C3 1.3(6) . .
C6 C5 N2 C3 -172.9(5) . .
N1 C5 N2 Eu1 -158.2(4) . 2_746
C6 C5 N2 Eu1 27.6(9) . 2_746
C2 C3 N2 C5 0.5(5) . .
C4 C3 N2 C5 179.5(4) . .
C2 C3 N2 Eu1 165.7(3) . 2_746
C4 C3 N2 Eu1 -15.3(5) . 2_746
C9 C10 N3 C8 0.2(9) . .
C7 C8 N3 C10 -1.6(9) . .
O2 C1 O1 Eu1 -1.9(10) . .
C2 C1 O1 Eu1 173.5(4) . .
O2 Eu1 O1 C1 31.5(6) 3_777 .
O3 Eu1 O1 C1 35.3(7) 3_777 .
O4 Eu1 O1 C1 170.6(6) 2_756 .
O1W Eu1 O1 C1 -149.8(5) . .
O5 Eu1 O1 C1 -106.0(6) . .
O6 Eu1 O1 C1 -44.0(6) 3_677 .
N2 Eu1 O1 C1 113.0(6) 2_756 .
C11 Eu1 O1 C1 -62.1(6) 3_677 .
C11 Eu1 O1 C1 -87.2(6) . .
O1 C1 O2 Eu1 -123.0(6) . 3_777
C2 C1 O2 Eu1 61.8(8) . 3_777
O4 C4 O3 Eu1 176.4(4) . 3_777
C3 C4 O3 Eu1 -3.6(10) . 3_777
O3 C4 O4 Eu1 -161.4(3) . 2_746
C3 C4 O4 Eu1 18.6(6) . 2_746
O6 C11 O5 Eu1 -179.1(4) . .
C11 C11 O5 Eu1 1.8(8) 3_677 .
Eu1 C11 O5 Eu1 176.7(14) 3_677 .
O2 Eu1 O5 C11 49.4(5) 3_777 .
O3 Eu1 O5 C11 -51.5(5) 3_777 .
O1 Eu1 O5 C11 107.1(4) . .
O4 Eu1 O5 C11 -179.3(4) 2_756 .
O1W Eu1 O5 C11 -103.2(4) . .
O6 Eu1 O5 C11 -1.5(4) 3_677 .
N2 Eu1 O5 C11 -164.6(4) 2_756 .
C11 Eu1 O5 C11 -1.0(4) 3_677 .
O5 C11 O6 Eu1 -178.6(4) . 3_677
C11 C11 O6 Eu1 0.5(8) 3_677 3_677
Eu1 C11 O6 Eu1 179.1(14) . 3_677
